data_4113086
loop_
_publ_author_name
'Qi-Ying Hu'
'Gang Zhou'
'E. J. Corey'

_publ_section_title
;
 Application of Chiral Cationic Catalysts to Several Classical Syntheses
 of Racemic Natural Products Transforms Them into Highly Enantioselective
 Pathways
;
_journal_name_full 'Journal of the American Chemical Society'
_journal_page_first 13708
_journal_page_last 13713
_journal_paper_doi 10.1021/ja046154m
_journal_volume 126
_journal_year 2004
_chemical_formula_sum 'C21 H26 O4'
_chemical_formula_weight 342.42
_chemical_name_systematic
; 
 ? 
;
_space_group_IT_number 19
_symmetry_cell_setting orthorhombic
_symmetry_space_group_name_Hall 'P 2ac 2ab'
_symmetry_space_group_name_H-M 'P 21 21 21'
_atom_sites_solution_hydrogens difmap
_atom_sites_solution_primary direct
_atom_sites_solution_secondary difmap
_audit_creation_method SHELXL-97
_cell_angle_alpha 90.00
_cell_angle_beta 90.00
_cell_angle_gamma 90.00
_cell_formula_units_Z 4
_cell_length_a 6.2223(13)
_cell_length_b 11.473(3)
_cell_length_c 24.811(6)
_cell_measurement_temperature 193(2)
_cell_volume 1771.2(7)
_computing_cell_refinement 'SMART (BRUKER, V5.054, 1998)'
_computing_data_collection 'ASTRO (BRUKER, V5.007, 1997)'
_computing_data_reduction 'SAINT (BRUKER, V6.01, 1999)'
_computing_molecular_graphics 'SHELXTL (BRUKER, 1998, V5.1)'
_computing_publication_material 'XCIF (Sheldrick and BRUKER, 1997, V5.1)'
_computing_structure_refinement 'SHELXL-97 (Sheldrick, 1997)'
_computing_structure_solution 'SHELXS-97 (Sheldrick, 1990)'
_diffrn_ambient_temperature 193(2)
_diffrn_detector_area_resol_mean 836.6
_diffrn_measured_fraction_theta_full 0.999
_diffrn_measured_fraction_theta_max 0.999
_diffrn_measurement_device_type 'Bruker CCD'
_diffrn_measurement_method '\w, 0.3 deg'
_diffrn_radiation_monochromator graphite
_diffrn_radiation_source 'normal-focus sealed tube'
_diffrn_radiation_type MoK\a
_diffrn_radiation_wavelength 0.71073
_diffrn_reflns_av_R_equivalents 0.0536
_diffrn_reflns_av_sigmaI/netI 0.0492
_diffrn_reflns_limit_h_max 6
_diffrn_reflns_limit_h_min -8
_diffrn_reflns_limit_k_max 15
_diffrn_reflns_limit_k_min -14
_diffrn_reflns_limit_l_max 25
_diffrn_reflns_limit_l_min -32
_diffrn_reflns_number 12484
_diffrn_reflns_theta_full 27.90
_diffrn_reflns_theta_max 27.90
_diffrn_reflns_theta_min 1.64
_diffrn_standards_decay_% <1
_diffrn_standards_interval_count 0
_diffrn_standards_number 0
_exptl_absorpt_coefficient_mu 0.088
_exptl_absorpt_correction_type none
_exptl_crystal_colour colorless
_exptl_crystal_density_diffrn 1.284
_exptl_crystal_description needle
_exptl_crystal_F_000 736
_exptl_crystal_size_max 0.26
_exptl_crystal_size_mid 0.10
_exptl_crystal_size_min 0.08
_refine_diff_density_max 0.327
_refine_diff_density_min -0.198
_refine_diff_density_rms 0.047
_refine_ls_abs_structure_details 'Flack H D (1983), Acta Cryst. A39, 876-881'
_refine_ls_abs_structure_Flack 0.7(13)
_refine_ls_extinction_method none
_refine_ls_goodness_of_fit_ref 1.130
_refine_ls_hydrogen_treatment refined
_refine_ls_matrix_type full
_refine_ls_number_parameters 331
_refine_ls_number_reflns 4222
_refine_ls_number_restraints 0
_refine_ls_restrained_S_all 1.130
_refine_ls_R_factor_all 0.0607
_refine_ls_R_factor_gt 0.0517
_refine_ls_shift/su_max 0.001
_refine_ls_shift/su_mean 0.000
_refine_ls_structure_factor_coef Fsqd
_refine_ls_weighting_details 'calc w=1/[\s^2^(Fo^2^)+(0.0556P)^2^+0.0000P] where P=(Fo^2^+2Fc^2^)/3'
_refine_ls_weighting_scheme calc
_refine_ls_wR_factor_gt 0.1120
_refine_ls_wR_factor_ref 0.1159
_reflns_number_gt 3656
_reflns_number_total 4222
_reflns_threshold_expression >2sigma(I)
_cod_data_source_file ja046154msi20040629_101821.cif
_cod_data_source_block ejc51t
_cod_original_cell_volume 1771.3(7)
_cod_database_code 4113086

loop_
_symmetry_equiv_pos_as_xyz
'x, y, z'
'-x+1/2, -y, z+1/2'
'-x, y+1/2, -z+1/2'
'x+1/2, -y+1/2, -z'

loop_
_atom_site_label
_atom_site_type_symbol
_atom_site_fract_x
_atom_site_fract_y
_atom_site_fract_z
_atom_site_U_iso_or_equiv
_atom_site_adp_type
_atom_site_occupancy
_atom_site_symmetry_multiplicity
_atom_site_calc_flag
O1 O 1.0149(3) 0.65857(14) 0.08401(9) 0.0567(5) Uani 1 1 d
O2 O 1.2985(3) 1.18890(15) 0.02203(7) 0.0493(4) Uani 1 1 d
O3 O 1.1415(3) 1.07027(13) -0.03728(7) 0.0482(4) Uani 1 1 d
O4 O -0.1328(3) 0.75861(14) 0.34076(6) 0.0442(4) Uani 1 1 d
C1 C 0.7381(3) 0.79842(15) 0.10757(8) 0.0245(4) Uani 1 1 d
C2 C 0.7881(3) 0.93066(15) 0.09948(8) 0.0255(4) Uani 1 1 d
C3 C 0.5769(3) 0.99747(17) 0.09741(9) 0.0331(5) Uani 1 1 d
C4 C 0.4269(3) 0.96444(16) 0.14187(8) 0.0297(4) Uani 1 1 d
C5 C 0.4517(3) 0.87162(15) 0.17348(7) 0.0245(4) Uani 1 1 d
C6 C 0.3033(3) 0.84599(16) 0.21931(8) 0.0255(4) Uani 1 1 d
C7 C 0.1498(3) 0.92672(17) 0.23649(8) 0.0300(4) Uani 1 1 d
C8 C 0.0038(3) 0.90288(19) 0.27675(9) 0.0329(4) Uani 1 1 d
C9 C 0.0068(3) 0.79409(18) 0.30157(8) 0.0334(4) Uani 1 1 d
C10 C 0.1629(3) 0.71409(18) 0.28650(8) 0.0327(4) Uani 1 1 d
C11 C 0.3111(3) 0.73827(16) 0.24626(8) 0.0286(4) Uani 1 1 d
C12 C 0.4803(4) 0.64962(17) 0.23250(9) 0.0328(4) Uani 1 1 d
C13 C 0.5537(3) 0.66009(16) 0.17452(9) 0.0306(4) Uani 1 1 d
C14 C 0.6317(3) 0.78449(15) 0.16359(8) 0.0236(4) Uani 1 1 d
C15 C 0.9543(3) 0.73733(16) 0.11122(9) 0.0318(4) Uani 1 1 d
C16 C 0.6035(4) 0.7474(2) 0.06180(9) 0.0339(5) Uani 1 1 d
C17 C 0.9317(3) 0.95751(16) 0.05095(8) 0.0294(4) Uani 1 1 d
C18 C 0.9779(4) 1.08777(17) 0.04760(9) 0.0350(5) Uani 1 1 d
C19 C 1.1579(4) 1.12242(16) 0.01079(9) 0.0332(5) Uani 1 1 d
C20 C 1.3076(6) 1.1003(3) -0.07540(13) 0.0567(8) Uani 1 1 d
C21 C -0.2970(4) 0.8374(3) 0.35721(11) 0.0505(6) Uani 1 1 d
H1 H 0.861(3) 0.9568(16) 0.1315(8) 0.017(4) Uiso 1 1 d
H2 H 0.505(4) 0.9856(19) 0.0618(10) 0.040(6) Uiso 1 1 d
H3 H 0.611(3) 1.078(2) 0.0995(9) 0.032(6) Uiso 1 1 d
H4 H 0.315(3) 1.0134(17) 0.1476(8) 0.019(5) Uiso 1 1 d
H5 H 0.145(3) 0.9985(19) 0.2210(8) 0.024(5) Uiso 1 1 d
H6 H -0.088(4) 0.9571(19) 0.2862(9) 0.033(6) Uiso 1 1 d
H7 H 0.172(3) 0.6414(19) 0.3050(9) 0.027(5) Uiso 1 1 d
H8 H 0.424(4) 0.5728(19) 0.2395(9) 0.032(6) Uiso 1 1 d
H9 H 0.605(4) 0.661(2) 0.2566(10) 0.040(6) Uiso 1 1 d
H10 H 0.439(4) 0.6400(17) 0.1512(9) 0.029(5) Uiso 1 1 d
H11 H 0.667(3) 0.6036(19) 0.1672(9) 0.028(5) Uiso 1 1 d
H12 H 0.745(3) 0.8029(18) 0.1912(9) 0.026(5) Uiso 1 1 d
H13 H 1.056(4) 0.7714(19) 0.1404(10) 0.041(6) Uiso 1 1 d
H14 H 0.667(4) 0.773(2) 0.0262(12) 0.054(7) Uiso 1 1 d
H15 H 0.601(4) 0.666(2) 0.0626(9) 0.033(6) Uiso 1 1 d
H16 H 0.453(4) 0.7730(19) 0.0637(9) 0.036(6) Uiso 1 1 d
H17 H 0.858(3) 0.9301(17) 0.0166(9) 0.029(5) Uiso 1 1 d
H18 H 1.066(3) 0.9146(17) 0.0529(8) 0.028(5) Uiso 1 1 d
H19 H 1.016(4) 1.120(2) 0.0823(11) 0.043(6) Uiso 1 1 d
H20 H 0.866(4) 1.125(2) 0.0346(11) 0.040(6) Uiso 1 1 d
H21 H 1.301(4) 1.180(3) -0.0827(11) 0.051(7) Uiso 1 1 d
H22 H 1.442(6) 1.083(3) -0.0617(13) 0.072(11) Uiso 1 1 d
H23 H 1.277(5) 1.052(3) -0.1042(14) 0.075(10) Uiso 1 1 d
H24 H -0.236(4) 0.914(2) 0.3693(11) 0.051(7) Uiso 1 1 d
H25 H -0.387(4) 0.853(3) 0.3244(12) 0.062(8) Uiso 1 1 d
H26 H -0.379(4) 0.799(2) 0.3833(12) 0.052(7) Uiso 1 1 d

loop_
_atom_site_aniso_label
_atom_site_aniso_U_11
_atom_site_aniso_U_22
_atom_site_aniso_U_33
_atom_site_aniso_U_23
_atom_site_aniso_U_13
_atom_site_aniso_U_12
O1 0.0470(10) 0.0362(8) 0.0870(14) -0.0169(8) 0.0097(9) 0.0101(8)
O2 0.0523(9) 0.0496(10) 0.0461(10) 0.0079(8) -0.0028(8) -0.0154(8)
O3 0.0652(10) 0.0331(8) 0.0464(9) -0.0067(7) 0.0238(9) -0.0131(8)
O4 0.0414(8) 0.0547(9) 0.0365(8) 0.0075(7) 0.0077(7) -0.0060(8)
C1 0.0273(9) 0.0202(8) 0.0258(9) -0.0020(7) -0.0028(8) 0.0005(7)
C2 0.0305(9) 0.0193(8) 0.0266(9) 0.0004(7) -0.0006(8) 0.0001(7)
C3 0.0389(11) 0.0245(10) 0.0360(11) 0.0070(8) 0.0040(9) 0.0059(9)
C4 0.0304(10) 0.0239(9) 0.0348(11) 0.0029(8) 0.0009(8) 0.0078(8)
C5 0.0257(8) 0.0208(8) 0.0269(9) -0.0034(7) -0.0046(7) -0.0016(7)
C6 0.0276(9) 0.0247(8) 0.0242(9) -0.0001(7) -0.0054(7) -0.0049(7)
C7 0.0327(10) 0.0261(9) 0.0312(10) 0.0007(8) -0.0033(8) -0.0024(8)
C8 0.0298(10) 0.0355(10) 0.0335(11) -0.0051(8) -0.0011(9) 0.0001(9)
C9 0.0325(10) 0.0412(10) 0.0264(10) 0.0004(8) -0.0036(8) -0.0097(9)
C10 0.0397(11) 0.0293(10) 0.0292(10) 0.0058(8) -0.0045(9) -0.0068(9)
C11 0.0308(10) 0.0276(9) 0.0273(10) -0.0011(8) -0.0067(8) -0.0040(8)
C12 0.0375(11) 0.0218(9) 0.0390(11) 0.0074(8) -0.0006(9) -0.0002(8)
C13 0.0337(10) 0.0196(8) 0.0385(11) 0.0010(8) -0.0005(9) 0.0006(8)
C14 0.0268(8) 0.0185(8) 0.0254(9) 0.0010(7) -0.0049(8) -0.0008(7)
C15 0.0308(9) 0.0232(9) 0.0414(12) 0.0031(8) 0.0021(9) 0.0000(8)
C16 0.0380(12) 0.0326(11) 0.0311(11) -0.0062(8) -0.0033(9) -0.0082(9)
C17 0.0336(10) 0.0225(9) 0.0322(11) 0.0001(8) 0.0039(8) 0.0003(8)
C18 0.0468(13) 0.0207(9) 0.0375(12) 0.0024(8) 0.0076(10) 0.0045(9)
C19 0.0447(11) 0.0162(8) 0.0388(11) 0.0064(8) 0.0028(9) 0.0039(8)
C20 0.076(2) 0.0388(14) 0.0548(17) -0.0024(13) 0.0323(16) -0.0092(15)
C21 0.0398(13) 0.0729(18) 0.0389(13) 0.0062(14) 0.0100(11) -0.0032(13)

loop_
_atom_type_symbol
_atom_type_description
_atom_type_scat_dispersion_real
_atom_type_scat_dispersion_imag
_atom_type_scat_source
C C 0.0033 0.0016 'International Tables Vol C Tables 4.2.6.8 and 6.1.1.4'
H H 0.0000 0.0000 'International Tables Vol C Tables 4.2.6.8 and 6.1.1.4'
O O 0.0106 0.0060 'International Tables Vol C Tables 4.2.6.8 and 6.1.1.4'

loop_
_geom_angle_atom_site_label_1
_geom_angle_atom_site_label_2
_geom_angle_atom_site_label_3
_geom_angle
C19 O3 C20 115.0(2)
C9 O4 C21 118.10(18)
C15 C1 C16 110.68(17)
C15 C1 C14 106.11(15)
C16 C1 C14 113.19(16)
C15 C1 C2 106.20(15)
C16 C1 C2 112.69(16)
C14 C1 C2 107.52(14)
C3 C2 C17 112.08(16)
C3 C2 C1 108.73(15)
C17 C2 C1 114.40(15)
C3 C2 H1 106.2(11)
C17 C2 H1 108.1(11)
C1 C2 H1 106.9(11)
C4 C3 C2 112.75(16)
C4 C3 H2 109.7(14)
C2 C3 H2 110.4(13)
C4 C3 H3 110.3(14)
C2 C3 H3 107.2(13)
H2 C3 H3 106.3(19)
C5 C4 C3 124.43(18)
C5 C4 H4 119.6(12)
C3 C4 H4 116.0(12)
C4 C5 C6 122.28(17)
C4 C5 C14 121.06(17)
C6 C5 C14 116.65(15)
C7 C6 C11 117.45(18)
C7 C6 C5 121.62(16)
C11 C6 C5 120.92(17)
C8 C7 C6 122.72(19)
C8 C7 H5 117.7(13)
C6 C7 H5 119.6(13)
C7 C8 C9 119.3(2)
C7 C8 H6 118.9(15)
C9 C8 H6 121.8(15)
O4 C9 C10 116.09(18)
O4 C9 C8 125.0(2)
C10 C9 C8 118.91(19)
C11 C10 C9 121.80(18)
C11 C10 H7 118.8(13)
C9 C10 H7 119.4(13)
C10 C11 C6 119.70(18)
C10 C11 C12 119.59(18)
C6 C11 C12 120.71(17)
C11 C12 C13 111.94(16)
C11 C12 H8 109.0(13)
C13 C12 H8 110.7(13)
C11 C12 H9 108.8(14)
C13 C12 H9 109.0(14)
H8 C12 H9 107.3(19)
C12 C13 C14 109.73(16)
C12 C13 H10 109.6(13)
C14 C13 H10 110.9(13)
C12 C13 H11 110.1(13)
C14 C13 H11 111.0(12)
H10 C13 H11 105.5(17)
C5 C14 C13 110.53(15)
C5 C14 C1 113.07(14)
C13 C14 C1 112.99(15)
C5 C14 H12 105.5(11)
C13 C14 H12 107.3(12)
C1 C14 H12 106.9(12)
O1 C15 C1 126.7(2)
O1 C15 H13 119.3(13)
C1 C15 H13 114.0(13)
C1 C16 H14 109.0(15)
C1 C16 H15 112.0(15)
H14 C16 H15 108(2)
C1 C16 H16 111.9(13)
H14 C16 H16 109(2)
H15 C16 H16 107(2)
C18 C17 C2 110.51(16)
C18 C17 H17 110.0(12)
C2 C17 H17 109.5(11)
C18 C17 H18 109.7(12)
C2 C17 H18 111.2(12)
H17 C17 H18 105.9(17)
C19 C18 C17 115.74(17)
C19 C18 H19 104.9(15)
C17 C18 H19 112.0(14)
C19 C18 H20 103.9(16)
C17 C18 H20 110.3(15)
H19 C18 H20 110(2)
O2 C19 O3 123.3(2)
O2 C19 C18 125.1(2)
O3 C19 C18 111.58(19)
O3 C20 H21 109.3(17)
O3 C20 H22 111(2)
H21 C20 H22 109(3)
O3 C20 H23 103(2)
H21 C20 H23 115(3)
H22 C20 H23 110(3)
O4 C21 H24 111.7(15)
O4 C21 H25 106.5(16)
H24 C21 H25 107(2)
O4 C21 H26 106.7(16)
H24 C21 H26 115(2)
H25 C21 H26 110(2)

loop_
_geom_bond_atom_site_label_1
_geom_bond_atom_site_label_2
_geom_bond_distance
O1 C15 1.189(2)
O2 C19 1.194(3)
O3 C19 1.338(3)
O3 C20 1.443(3)
O4 C9 1.366(2)
O4 C21 1.424(3)
C1 C15 1.520(3)
C1 C16 1.527(3)
C1 C14 1.548(3)
C1 C2 1.562(2)
C2 C3 1.523(3)
C2 C17 1.530(3)
C2 H1 0.96(2)
C3 C4 1.494(3)
C3 H2 1.00(2)
C3 H3 0.95(2)
C4 C5 1.332(3)
C4 H4 0.91(2)
C5 C6 1.494(3)
C5 C14 1.521(2)
C6 C7 1.397(3)
C6 C11 1.406(3)
C7 C8 1.378(3)
C7 H5 0.91(2)
C8 C9 1.392(3)
C8 H6 0.88(2)
C9 C10 1.388(3)
C10 C11 1.387(3)
C10 H7 0.95(2)
C11 C12 1.503(3)
C12 C13 1.514(3)
C12 H8 0.96(2)
C12 H9 0.99(3)
C13 C14 1.532(3)
C13 H10 0.95(2)
C13 H11 0.98(2)
C14 H12 1.00(2)
C15 H13 1.04(2)
C16 H14 1.01(3)
C16 H15 0.93(2)
C16 H16 0.98(2)
C17 C18 1.524(3)
C17 H17 1.02(2)
C17 H18 0.97(2)
C18 C19 1.499(3)
C18 H19 0.97(3)
C18 H20 0.88(3)
C20 H21 0.93(3)
C20 H22 0.92(3)
C20 H23 0.92(3)
C21 H24 1.01(3)
C21 H25 1.01(3)
C21 H26 0.94(3)

loop_
_geom_torsion_atom_site_label_1
_geom_torsion_atom_site_label_2
_geom_torsion_atom_site_label_3
_geom_torsion_atom_site_label_4
_geom_torsion
C15 C1 C2 C3 -178.12(17)
C16 C1 C2 C3 60.6(2)
C14 C1 C2 C3 -64.87(19)
C15 C1 C2 C17 55.7(2)
C16 C1 C2 C17 -65.6(2)
C14 C1 C2 C17 169.00(16)
C17 C2 C3 C4 174.96(17)
C1 C2 C3 C4 47.5(2)
C2 C3 C4 C5 -12.9(3)
C3 C4 C5 C6 176.66(19)
C3 C4 C5 C14 -4.8(3)
C4 C5 C6 C7 -9.7(3)
C14 C5 C6 C7 171.70(16)
C4 C5 C6 C11 169.29(18)
C14 C5 C6 C11 -9.3(2)
C11 C6 C7 C8 -2.5(3)
C5 C6 C7 C8 176.52(18)
C6 C7 C8 C9 -0.3(3)
C21 O4 C9 C10 -179.5(2)
C21 O4 C9 C8 1.1(3)
C7 C8 C9 O4 -178.02(19)
C7 C8 C9 C10 2.6(3)
O4 C9 C10 C11 178.42(19)
C8 C9 C10 C11 -2.1(3)
C9 C10 C11 C6 -0.7(3)
C9 C10 C11 C12 178.46(18)
C7 C6 C11 C10 2.9(3)
C5 C6 C11 C10 -176.11(17)
C7 C6 C11 C12 -176.23(18)
C5 C6 C11 C12 4.8(3)
C10 C11 C12 C13 152.56(19)
C6 C11 C12 C13 -28.3(2)
C11 C12 C13 C14 55.5(2)
C4 C5 C14 C13 -141.96(18)
C6 C5 C14 C13 36.7(2)
C4 C5 C14 C1 -14.2(2)
C6 C5 C14 C1 164.48(15)
C12 C13 C14 C5 -59.9(2)
C12 C13 C14 C1 172.24(16)
C15 C1 C14 C5 161.16(14)
C16 C1 C14 C5 -77.27(19)
C2 C1 C14 C5 47.85(19)
C15 C1 C14 C13 -72.35(18)
C16 C1 C14 C13 49.2(2)
C2 C1 C14 C13 174.34(15)
C16 C1 C15 O1 -1.8(3)
C14 C1 C15 O1 121.4(2)
C2 C1 C15 O1 -124.4(2)
C3 C2 C17 C18 57.7(2)
C1 C2 C17 C18 -177.95(18)
C2 C17 C18 C19 165.48(19)
C20 O3 C19 O2 -0.1(3)
C20 O3 C19 C18 179.2(2)
C17 C18 C19 O2 -133.0(2)
C17 C18 C19 O3 47.7(3)
